data_1100772
loop_
_publ_author_name
'Deng-Ke Cao'
'Yi-Zhi Li'
'You Song'
'Li-Min Zheng'

_publ_section_title
;

Three-, Two-, and One-Dimensional Metal Phosphonates Based on

[Hydroxy(4-pyridyl)methyl]phosphonate: M{(4-C5H4N)CH(OH)PO3}(H2O) (M =

Ni, Cd) and Gd{(4-C5H4N)CH(OH)P(OH)O2}3.6H2O

;
_journal_name_full 'Inorganic Chemistry'
_journal_page_first 3599
_journal_page_last 3604
_journal_paper_doi 10.1021/ic0484248
_journal_volume 44
_journal_year 2005
_chemical_formula_moiety 'C18 H21 Gd N3 O12 P3, 6(H2 O)'
_chemical_formula_sum 'C18 H33 Gd N3 O18 P3'
_chemical_formula_weight 829.63
_chemical_name_systematic
; 

 ? 

;
_space_group_IT_number 148
_symmetry_cell_setting rhombohedral
_symmetry_space_group_name_Hall '-R 3'
_symmetry_space_group_name_H-M 'R -3 :H'
_atom_sites_solution_hydrogens geom
_atom_sites_solution_primary direct
_atom_sites_solution_secondary difmap
_audit_creation_method SHELXL-97
_cell_angle_alpha 90.00
_cell_angle_beta 90.00
_cell_angle_gamma 120.00
_cell_formula_units_Z 6
_cell_length_a 22.2714(16)
_cell_length_b 22.2714(16)
_cell_length_c 9.8838(11)
_cell_measurement_reflns_used 647
_cell_measurement_temperature 293(2)
_cell_measurement_theta_max 18.078
_cell_measurement_theta_min 3.166
_cell_volume 4245.7(6)
_computing_cell_refinement SMART
_computing_data_collection 'SMART (Bruker, 2000)'
_computing_data_reduction 'SAINT (Bruker, 2000)'
_computing_molecular_graphics SHELXTL
_computing_publication_material SHELXTL
_computing_structure_refinement SHELXTL
_computing_structure_solution 'SHELXTL (Bruker, 2000)'
_diffrn_ambient_temperature 293(2)
_diffrn_measured_fraction_theta_full 0.999
_diffrn_measured_fraction_theta_max 0.999
_diffrn_measurement_device_type 'Bruker Smart Aepex CCD area detector'
_diffrn_measurement_method 'phi and omega scans'
_diffrn_radiation_monochromator graphite
_diffrn_radiation_source 'fine-focus sealed tube'
_diffrn_radiation_type MoK\a
_diffrn_radiation_wavelength 0.71073
_diffrn_reflns_av_R_equivalents 0.0225
_diffrn_reflns_av_sigmaI/netI 0.0410
_diffrn_reflns_limit_h_max 27
_diffrn_reflns_limit_h_min -27
_diffrn_reflns_limit_k_max 27
_diffrn_reflns_limit_k_min -17
_diffrn_reflns_limit_l_max 11
_diffrn_reflns_limit_l_min -12
_diffrn_reflns_number 7268
_diffrn_reflns_theta_full 25.99
_diffrn_reflns_theta_max 25.99
_diffrn_reflns_theta_min 1.83
_exptl_absorpt_coefficient_mu 2.600
_exptl_absorpt_correction_T_max 0.56
_exptl_absorpt_correction_T_min 0.46
_exptl_absorpt_correction_type multi-scan
_exptl_absorpt_process_details 'SADABS(Bruker, 2000)'
_exptl_crystal_colour colorless
_exptl_crystal_density_diffrn 1.947
_exptl_crystal_density_method 'not measured'
_exptl_crystal_description needle
_exptl_crystal_F_000 2490
_exptl_crystal_size_max 0.1
_exptl_crystal_size_mid 0.04
_exptl_crystal_size_min 0.04
_refine_diff_density_max 0.927
_refine_diff_density_min -0.756
_refine_diff_density_rms 0.189
_refine_ls_extinction_method none
_refine_ls_goodness_of_fit_ref 0.995
_refine_ls_hydrogen_treatment constr
_refine_ls_matrix_type full
_refine_ls_number_parameters 131
_refine_ls_number_reflns 1856
_refine_ls_number_restraints 0
_refine_ls_restrained_S_all 0.995
_refine_ls_R_factor_all 0.0627
_refine_ls_R_factor_gt 0.0516
_refine_ls_shift/su_max 0.000
_refine_ls_shift/su_mean 0.000
_refine_ls_structure_factor_coef Fsqd
_refine_ls_weighting_details 'calc w=1/[\s^2^(Fo^2^)+(0.1200P)^2^+1.9900P] where P=(Fo^2^+2Fc^2^)/3'
_refine_ls_weighting_scheme calc
_refine_ls_wR_factor_gt 0.1502
_refine_ls_wR_factor_ref 0.1532
_reflns_number_gt 1419
_reflns_number_total 1856
_reflns_threshold_expression >2sigma(I)
_cod_data_source_file ic0484248si20050317_103348_3.cif
_cod_data_source_block Gd{(4-C5H4N)CH(OH)P(OH)O2}3.6H2O
_cod_depositor_comments
;
The following automatic conversions were performed:
'_symmetry_cell_setting' value 'Rhombohedral' changed to 'rhombohedral'
according to '/home/saulius/struct/CIF-dictionaries/cif_core.dic'
dictionary named 'cif_core.dic' version 2.4.1 from 2010-06-29.

Automatic conversion script
Id: cif_fix_enum 1527 2010-12-29 10:47:43Z saulius 
;
_cod_original_sg_symbol_H-M 'R -3'
_cod_database_code 1100772

loop_
_symmetry_equiv_pos_as_xyz
'x, y, z'
'-y, x-y, z'
'-x+y, -x, z'
'x+2/3, y+1/3, z+1/3'
'-y+2/3, x-y+1/3, z+1/3'
'-x+y+2/3, -x+1/3, z+1/3'
'x+1/3, y+2/3, z+2/3'
'-y+1/3, x-y+2/3, z+2/3'
'-x+y+1/3, -x+2/3, z+2/3'
'-x, -y, -z'
'y, -x+y, -z'
'x-y, x, -z'
'-x+2/3, -y+1/3, -z+1/3'
'y+2/3, -x+y+1/3, -z+1/3'
'x-y+2/3, x+1/3, -z+1/3'
'-x+1/3, -y+2/3, -z+2/3'
'y+1/3, -x+y+2/3, -z+2/3'
'x-y+1/3, x+2/3, -z+2/3'

loop_
_atom_site_label
_atom_site_type_symbol
_atom_site_fract_x
_atom_site_fract_y
_atom_site_fract_z
_atom_site_U_iso_or_equiv
_atom_site_adp_type
_atom_site_occupancy
_atom_site_symmetry_multiplicity
_atom_site_calc_flag
_atom_site_refinement_flags
_atom_site_disorder_assembly
_atom_site_disorder_group
Gd1 Gd 0.0000 0.0000 0.0000 0.0224(3) Uani 1 6 d S . .
Gd2 Gd 0.0000 0.0000 0.5000 0.0220(3) Uani 1 6 d S . .
P1 P -0.02670(9) 0.10377(9) 0.25873(17) 0.0269(4) Uani 1 1 d . . .
C1 C 0.1141(4) 0.3598(4) 0.2008(8) 0.0379(16) Uani 1 1 d . . .
H1B H 0.1174 0.4009 0.2313 0.045 Uiso 1 1 calc R . .
C2 C 0.0839(4) 0.2989(4) 0.2844(7) 0.0365(16) Uani 1 1 d . . .
H2A H 0.0669 0.2998 0.3699 0.044 Uiso 1 1 calc R . .
C3 C 0.0804(4) 0.2393(3) 0.2367(7) 0.0355(17) Uani 1 1 d . . .
C4 C 0.1082(3) 0.2422(4) 0.1072(7) 0.0323(15) Uani 1 1 d . . .
H4D H 0.1112 0.2049 0.0730 0.039 Uiso 1 1 calc R . .
C5 C 0.1306(4) 0.3020(4) 0.0327(7) 0.0326(15) Uani 1 1 d . . .
H5A H 0.1411 0.3007 -0.0580 0.039 Uiso 1 1 calc R . .
C6 C 0.0518(4) 0.1755(3) 0.3254(7) 0.0327(15) Uani 1 1 d . . .
H6A H 0.0868 0.1612 0.3323 0.039 Uiso 1 1 calc R . .
N1 N 0.1378(3) 0.3561(3) 0.0763(6) 0.0385(15) Uani 1 1 d . . .
O1 O -0.0500(2) 0.0496(3) 0.3733(4) 0.0300(10) Uani 1 1 d . . .
O2 O -0.0091(2) 0.0798(2) 0.1283(4) 0.0244(9) Uani 1 1 d . . .
O3 O -0.0781(3) 0.1289(2) 0.2415(4) 0.0314(10) Uani 1 1 d . . .
H3B H -0.0852 0.1418 0.3177 0.038 Uiso 1 1 d R . .
O4 O 0.0407(3) 0.1944(3) 0.4568(5) 0.0372(12) Uani 1 1 d . . .
H4A H 0.0783 0.2280 0.4869 0.045 Uiso 1 1 d R . .
O1W O 0.8886(2) 0.3104(3) 0.1050(4) 0.0317(10) Uani 1 1 d . . .
H5E H 0.8517 0.2893 0.0582 0.038 Uiso 1 1 d R . .
H5C H 0.8745 0.3201 0.1773 0.038 Uiso 1 1 d R . .
O2W O 0.9751(3) 0.2566(3) 0.0360(5) 0.0372(12) Uani 1 1 d . . .
H6E H 0.9496 0.2731 0.0593 0.045 Uiso 1 1 d R . .
H6B H 1.0156 0.2816 0.0685 0.045 Uiso 1 1 d R . .

loop_
_atom_site_aniso_label
_atom_site_aniso_U_11
_atom_site_aniso_U_22
_atom_site_aniso_U_33
_atom_site_aniso_U_23
_atom_site_aniso_U_13
_atom_site_aniso_U_12
Gd1 0.0207(3) 0.0207(3) 0.0260(4) 0.000 0.000 0.01034(15)
Gd2 0.0238(3) 0.0238(3) 0.0185(4) 0.000 0.000 0.01188(15)
P1 0.0336(9) 0.0297(9) 0.0144(7) 0.0006(6) -0.0006(7) 0.0135(7)
C1 0.043(4) 0.025(3) 0.042(4) 0.008(3) 0.011(3) 0.014(3)
C2 0.041(4) 0.043(4) 0.028(4) -0.002(3) 0.002(3) 0.023(3)
C3 0.050(4) 0.008(3) 0.037(4) -0.005(3) -0.005(3) 0.005(3)
C4 0.027(3) 0.031(3) 0.029(4) -0.003(3) -0.004(3) 0.007(3)
C5 0.036(4) 0.050(4) 0.022(3) 0.000(3) -0.003(3) 0.029(3)
C6 0.032(4) 0.024(3) 0.032(4) -0.004(3) 0.001(3) 0.007(3)
N1 0.036(3) 0.021(3) 0.032(3) 0.012(2) 0.005(3) -0.006(2)
O1 0.030(2) 0.048(3) 0.014(2) -0.0050(19) -0.0107(17) 0.021(2)
O2 0.0138(19) 0.022(2) 0.029(2) -0.0019(18) -0.0005(16) 0.0029(17)
O3 0.048(3) 0.043(3) 0.014(2) 0.0072(19) 0.005(2) 0.031(2)
O4 0.038(3) 0.032(3) 0.029(3) 0.003(2) -0.001(2) 0.008(2)
O1W 0.033(2) 0.044(3) 0.019(2) -0.006(2) -0.0065(19) 0.021(2)
O2W 0.038(3) 0.055(3) 0.025(3) -0.001(2) -0.003(2) 0.029(3)

loop_
_atom_type_symbol
_atom_type_description
_atom_type_scat_dispersion_real
_atom_type_scat_dispersion_imag
_atom_type_scat_source
C C 0.0033 0.0016 'International Tables Vol C Tables 4.2.6.8 and 6.1.1.4'
H H 0.0000 0.0000 'International Tables Vol C Tables 4.2.6.8 and 6.1.1.4'
N N 0.0061 0.0033 'International Tables Vol C Tables 4.2.6.8 and 6.1.1.4'
O O 0.0106 0.0060 'International Tables Vol C Tables 4.2.6.8 and 6.1.1.4'
P P 0.1023 0.0942 'International Tables Vol C Tables 4.2.6.8 and 6.1.1.4'
Gd Gd -0.1653 3.9035 'International Tables Vol C Tables 4.2.6.8 and 6.1.1.4'

loop_
_geom_angle_atom_site_label_1
_geom_angle_atom_site_label_2
_geom_angle_atom_site_label_3
_geom_angle
_geom_angle_site_symmetry_1
_geom_angle_site_symmetry_3
_geom_angle_publ_flag
O2 Gd1 O2 88.08(15) 10 3 ?
O2 Gd1 O2 91.92(15) 10 12 ?
O2 Gd1 O2 180.0(3) 3 12 ?
O2 Gd1 O2 180.0(2) 10 . ?
O2 Gd1 O2 91.92(15) 3 . ?
O2 Gd1 O2 88.08(15) 12 . ?
O2 Gd1 O2 91.92(15) 10 11 ?
O2 Gd1 O2 88.08(15) 3 11 ?
O2 Gd1 O2 91.92(15) 12 11 ?
O2 Gd1 O2 88.08(15) . 11 ?
O2 Gd1 O2 88.08(15) 10 2 ?
O2 Gd1 O2 91.92(15) 3 2 ?
O2 Gd1 O2 88.08(15) 12 2 ?
O2 Gd1 O2 91.92(15) . 2 ?
O2 Gd1 O2 180.0(4) 11 2 ?
O1 Gd2 O1 180.00(19) 11_556 2 ?
O1 Gd2 O1 86.98(15) 11_556 3 ?
O1 Gd2 O1 93.02(15) 2 3 ?
O1 Gd2 O1 93.02(15) 11_556 12_556 ?
O1 Gd2 O1 86.98(15) 2 12_556 ?
O1 Gd2 O1 180.00(19) 3 12_556 ?
O1 Gd2 O1 93.02(15) 11_556 10_556 ?
O1 Gd2 O1 86.98(15) 2 10_556 ?
O1 Gd2 O1 86.98(15) 3 10_556 ?
O1 Gd2 O1 93.02(15) 12_556 10_556 ?
O1 Gd2 O1 86.98(15) 11_556 . ?
O1 Gd2 O1 93.02(15) 2 . ?
O1 Gd2 O1 93.02(15) 3 . ?
O1 Gd2 O1 86.98(15) 12_556 . ?
O1 Gd2 O1 180.00(17) 10_556 . ?
O3 P1 O2 114.2(3) . . ?
O3 P1 O1 110.5(3) . . ?
O2 P1 O1 113.1(3) . . ?
O3 P1 C6 107.0(3) . . ?
O2 P1 C6 108.3(3) . . ?
O1 P1 C6 102.8(3) . . ?
N1 C1 C2 118.4(6) . . ?
N1 C1 H1B 120.8 . . ?
C2 C1 H1B 120.8 . . ?
C3 C2 C1 119.3(7) . . ?
C3 C2 H2A 120.4 . . ?
C1 C2 H2A 120.4 . . ?
C2 C3 C4 117.1(6) . . ?
C2 C3 C6 120.2(7) . . ?
C4 C3 C6 122.6(6) . . ?
C5 C4 C3 117.9(7) . . ?
C5 C4 H4D 121.0 . . ?
C3 C4 H4D 121.0 . . ?
N1 C5 C4 125.1(7) . . ?
N1 C5 H5A 117.5 . . ?
C4 C5 H5A 117.5 . . ?
O4 C6 C3 107.7(5) . . ?
O4 C6 P1 111.1(5) . . ?
C3 C6 P1 112.8(5) . . ?
O4 C6 H6A 108.4 . . ?
C3 C6 H6A 108.4 . . ?
P1 C6 H6A 108.4 . . ?
C5 N1 C1 121.4(6) . . ?
P1 O1 Gd2 136.3(3) . . ?
P1 O2 Gd1 152.5(3) . . ?
P1 O3 H3B 109.2 . . ?
C6 O4 H4A 109.8 . . ?
H5E O1W H5C 102.7 . . ?
H6E O2W H6B 109.5 . . ?

loop_
_geom_bond_atom_site_label_1
_geom_bond_atom_site_label_2
_geom_bond_distance
_geom_bond_site_symmetry_2
_geom_bond_publ_flag
Gd1 O2 2.273(4) 10 ?
Gd1 O2 2.273(4) 3 ?
Gd1 O2 2.273(4) 12 ?
Gd1 O2 2.273(4) . ?
Gd1 O2 2.273(4) 11 ?
Gd1 O2 2.273(4) 2 ?
Gd2 O1 2.293(4) 11_556 ?
Gd2 O1 2.293(4) 2 ?
Gd2 O1 2.293(4) 3 ?
Gd2 O1 2.293(4) 12_556 ?
Gd2 O1 2.293(4) 10_556 ?
Gd2 O1 2.293(4) . ?
P1 O3 1.513(5) . ?
P1 O2 1.520(5) . ?
P1 O1 1.543(5) . ?
P1 C6 1.803(7) . ?
C1 N1 1.358(10) . ?
C1 C2 1.436(10) . ?
C1 H1B 0.9300 . ?
C2 C3 1.374(10) . ?
C2 H2A 0.9300 . ?
C3 C4 1.409(10) . ?
C3 C6 1.513(9) . ?
C4 C5 1.378(10) . ?
C4 H4D 0.9300 . ?
C5 N1 1.212(9) . ?
C5 H5A 0.9300 . ?
C6 O4 1.425(8) . ?
C6 H6A 0.9800 . ?
O3 H3B 0.8498 . ?
O4 H4A 0.8498 . ?
O1W H5E 0.8500 . ?
O1W H5C 0.8503 . ?
O2W H6E 0.8501 . ?
O2W H6B 0.8498 . ?

loop_
_geom_hbond_atom_site_label_D
_geom_hbond_atom_site_label_H
_geom_hbond_atom_site_label_A
_geom_hbond_distance_DH
_geom_hbond_distance_HA
_geom_hbond_distance_DA
_geom_hbond_angle_DHA
_geom_hbond_site_symmetry_A
O3 H3B N1 0.85 1.87 2.621(7) 146.6 6_455
O4 H4A N1 0.85 2.54 3.376(8) 169.2 16
O1W H5E O3 0.85 2.20 2.878(7) 136.2 13
O1W H5C O2W 0.85 2.37 2.882(6) 119.1 6_665
O2W H6E O1W 0.85 1.97 2.816(7) 177.4 .
O2W H6B N1 0.85 2.38 3.189(8) 159.7 1_655
